data_4122343
loop_
_publ_author_name
'Du, Miao'
'Li, Cheng-Peng'
'Chen, Min'
'Ge, Zhi-Wei'
'Wang, Xi'
'Wang, Lei'
'Liu, Chun-Sen'

_publ_section_title
;
 Divergent Kinetic and Thermodynamic Hydration of a Porous Cu(II)
 Coordination Polymer with Exclusive CO2 Sorption Selectivity.
;
_journal_issue 31
_journal_name_full 'Journal of the American Chemical Society'
_journal_page_first 10906
_journal_page_last 10909
_journal_paper_doi 10.1021/ja506357n
_journal_volume 136
_journal_year 2014
_chemical_formula_sum 'C18 H12 Cu N6 O4'
_chemical_formula_weight 439.88
_chemical_name_systematic
; 
 ? 
;
_space_group_IT_number 52
_symmetry_cell_setting orthorhombic
_symmetry_space_group_name_Hall '-P 2a 2bc'
_symmetry_space_group_name_H-M 'P n n a'
_atom_sites_solution_hydrogens geom
_atom_sites_solution_primary direct
_atom_sites_solution_secondary difmap
_audit_creation_method SHELXL-97
_cell_angle_alpha 90.00
_cell_angle_beta 90.00
_cell_angle_gamma 90.00
_cell_formula_units_Z 4
_cell_length_a 12.5529(5)
_cell_length_b 9.9941(4)
_cell_length_c 17.6881(8)
_cell_measurement_reflns_used 3040
_cell_measurement_temperature 120(2)
_cell_measurement_theta_max 30.9340
_cell_measurement_theta_min 3.8110
_cell_volume 2219.06(16)
_computing_cell_refinement
;
CrysAlisPro, Agilent Technologies,
Version 1.171.36.32 (release 02-08-2013 CrysAlis171 .NET)
(compiled Aug  2 2013,16:46:58)
;
_computing_data_collection
;
CrysAlisPro, Agilent Technologies,
Version 1.171.36.32 (release 02-08-2013 CrysAlis171 .NET)
(compiled Aug  2 2013,16:46:58)
;
_computing_data_reduction
;
CrysAlisPro, Agilent Technologies,
Version 1.171.36.32 (release 02-08-2013 CrysAlis171 .NET)
(compiled Aug  2 2013,16:46:58)
;
_computing_molecular_graphics 'SHELXTL (Sheldrick, 2008)'
_computing_publication_material 'SHELXTL and PLATON (Spek, 2009)'
_computing_structure_refinement 'SHELXL97 (Sheldrick, 2008)'
_computing_structure_solution 'SHELXS97 (Sheldrick, 2008)'
_diffrn_ambient_temperature 120(2)
_diffrn_measured_fraction_theta_full 0.999
_diffrn_measured_fraction_theta_max 0.999
_diffrn_measurement_device_type 'Xcalibur, Eos, Gemini'
_diffrn_measurement_method '\w scans'
_diffrn_radiation_monochromator graphite
_diffrn_radiation_source 'Enhance (Mo) X-ray Source'
_diffrn_radiation_type MoK\a
_diffrn_radiation_wavelength 0.71073
_diffrn_reflns_av_R_equivalents 0.0298
_diffrn_reflns_av_sigmaI/netI 0.0447
_diffrn_reflns_limit_h_max 13
_diffrn_reflns_limit_h_min -15
_diffrn_reflns_limit_k_max 12
_diffrn_reflns_limit_k_min -12
_diffrn_reflns_limit_l_max 22
_diffrn_reflns_limit_l_min -17
_diffrn_reflns_number 6334
_diffrn_reflns_theta_full 26.36
_diffrn_reflns_theta_max 26.36
_diffrn_reflns_theta_min 2.85
_diffrn_standards_decay_% 0
_diffrn_standards_interval_count 0
_diffrn_standards_interval_time 0
_diffrn_standards_number 0
_exptl_absorpt_coefficient_mu 1.017
_exptl_absorpt_correction_T_max 0.8461
_exptl_absorpt_correction_T_min 0.7851
_exptl_absorpt_correction_type multi-scan
_exptl_absorpt_process_details
;
CrysAlisPro, Agilent Technologies,
Version 1.171.36.32 (release 02-08-2013 CrysAlis171 .NET)
(compiled Aug  2 2013,16:46:58)
Empirical absorption correction using spherical harmonics,
 implemented in SCALE3 ABSPACK scaling algorithm.
;
_exptl_crystal_colour 'dark blue'
_exptl_crystal_density_diffrn 1.317
_exptl_crystal_density_method 'not measured'
_exptl_crystal_description block
_exptl_crystal_F_000 892
_exptl_crystal_size_max 0.25
_exptl_crystal_size_mid 0.22
_exptl_crystal_size_min 0.17
_refine_diff_density_max 0.443
_refine_diff_density_min -0.212
_refine_diff_density_rms 0.067
_refine_ls_extinction_method none
_refine_ls_goodness_of_fit_ref 1.039
_refine_ls_hydrogen_treatment constr
_refine_ls_matrix_type full
_refine_ls_number_parameters 132
_refine_ls_number_reflns 2274
_refine_ls_number_restraints 0
_refine_ls_restrained_S_all 1.039
_refine_ls_R_factor_all 0.0531
_refine_ls_R_factor_gt 0.0368
_refine_ls_shift/su_max 0.000
_refine_ls_shift/su_mean 0.000
_refine_ls_structure_factor_coef Fsqd
_refine_ls_weighting_details 'calc w=1/[\s^2^(Fo^2^)+(0.0586P)^2^+0.2935P] where P=(Fo^2^+2Fc^2^)/3'
_refine_ls_weighting_scheme calc
_refine_ls_wR_factor_gt 0.1036
_refine_ls_wR_factor_ref 0.1143
_reflns_number_gt 1738
_reflns_number_total 2274
_reflns_threshold_expression >2sigma(I)
_cod_data_source_file ja506357n_si_002.cif
_cod_data_source_block 1_(1.DMF--->1)
_cod_depositor_comments
;
The following automatic conversions were performed:

'_symmetry_cell_setting' value 'Orthorhombic' changed to
'orthorhombic' according to
/usr/data/users/saulius/crontab/automatic-downloads/rss-feeds/ACS/lib/dictionaries/cif_core.dic
dictionary named 'cif_core.dic' version 2.4.2 from 2011-04-26.

Automatic conversion script
Id: cif_fix_values 2281 2013-09-26 08:29:07Z andrius 

 Adding full bibliography for 4122342--4122348.cif.
;
_cod_original_sg_symbol_H-M Pnna
_cod_database_code 4122343

loop_
_symmetry_equiv_pos_as_xyz
'x, y, z'
'-x+1/2, -y, z'
'-x+1/2, y+1/2, -z+1/2'
'x, -y+1/2, -z+1/2'
'-x, -y, -z'
'x-1/2, y, -z'
'x-1/2, -y-1/2, z-1/2'
'-x, y-1/2, z-1/2'

loop_
_atom_site_label
_atom_site_type_symbol
_atom_site_fract_x
_atom_site_fract_y
_atom_site_fract_z
_atom_site_U_iso_or_equiv
_atom_site_adp_type
_atom_site_occupancy
_atom_site_symmetry_multiplicity
_atom_site_calc_flag
_atom_site_refinement_flags
Cu1 Cu 0.7500 0.5000 0.66452(2) 0.02009(17) Uani 1 2 d S
O1 O 0.85383(13) 0.54909(17) 0.58523(10) 0.0269(4) Uani 1 1 d .
O2 O 0.77690(14) 0.73596(19) 0.62362(11) 0.0327(5) Uani 1 1 d .
N1 N 1.03145(17) 0.9502(3) 0.33477(13) 0.0337(6) Uani 1 1 d .
N2 N 0.9771(2) 1.0450(3) 0.29524(18) 0.0646(10) Uani 1 1 d .
N3 N 1.13497(16) 1.00450(19) 0.24120(13) 0.0280(5) Uani 1 1 d .
C1 C 0.83735(17) 0.6744(3) 0.57968(14) 0.0249(5) Uani 1 1 d .
C2 C 0.89208(18) 0.7486(3) 0.51709(15) 0.0277(6) Uani 1 1 d .
C3 C 0.9777(2) 0.6945(3) 0.47955(18) 0.0408(8) Uani 1 1 d .
H3 H 1.0047 0.6121 0.4947 0.049 Uiso 1 1 calc R
C4 C 1.0241(2) 0.7612(3) 0.41951(18) 0.0423(8) Uani 1 1 d .
H4 H 1.0817 0.7237 0.3941 0.051 Uiso 1 1 calc R
C5 C 0.9845(2) 0.8825(3) 0.39797(16) 0.0315(6) Uani 1 1 d .
C6 C 0.8996(2) 0.9393(3) 0.43479(19) 0.0550(10) Uani 1 1 d .
H6 H 0.8726 1.0217 0.4196 0.066 Uiso 1 1 calc R
C7 C 0.8553(2) 0.8716(3) 0.4947(2) 0.0518(9) Uani 1 1 d .
H7 H 0.7989 0.9103 0.5208 0.062 Uiso 1 1 calc R
C8 C 1.0420(2) 1.0740(4) 0.2397(2) 0.0566(11) Uani 1 1 d .
H8 H 1.0259 1.1366 0.2025 0.068 Uiso 1 1 calc R
C9 C 1.12505(18) 0.9276(3) 0.30185(15) 0.0264(6) Uani 1 1 d .
H9 H 1.1759 0.8670 0.3189 0.032 Uiso 1 1 calc R

loop_
_atom_site_aniso_label
_atom_site_aniso_U_11
_atom_site_aniso_U_22
_atom_site_aniso_U_33
_atom_site_aniso_U_23
_atom_site_aniso_U_13
_atom_site_aniso_U_12
Cu1 0.0207(3) 0.0241(3) 0.0154(3) 0.000 0.000 0.00175(15)
O1 0.0315(9) 0.0263(9) 0.0228(10) 0.0051(8) 0.0069(8) 0.0074(8)
O2 0.0366(9) 0.0337(10) 0.0280(11) 0.0047(9) 0.0154(9) 0.0110(8)
N1 0.0337(13) 0.0355(13) 0.0319(14) 0.0163(11) 0.0119(10) 0.0157(11)
N2 0.0500(16) 0.079(2) 0.065(2) 0.0493(19) 0.0291(16) 0.0393(15)
N3 0.0279(11) 0.0332(12) 0.0229(12) 0.0097(10) 0.0046(10) 0.0081(9)
C1 0.0244(12) 0.0293(13) 0.0210(13) 0.0031(11) 0.0025(11) 0.0067(10)
C2 0.0301(12) 0.0289(13) 0.0241(14) 0.0061(12) 0.0077(11) 0.0093(11)
C3 0.0444(15) 0.0311(15) 0.0468(19) 0.0143(14) 0.0221(14) 0.0188(12)
C4 0.0429(15) 0.0369(16) 0.0471(19) 0.0147(15) 0.0276(15) 0.0192(13)
C5 0.0322(13) 0.0364(15) 0.0260(15) 0.0112(12) 0.0113(12) 0.0107(11)
C6 0.063(2) 0.0447(18) 0.057(2) 0.0298(17) 0.0351(18) 0.0372(17)
C7 0.0558(18) 0.0428(17) 0.057(2) 0.0237(16) 0.0394(17) 0.0314(15)
C8 0.0470(17) 0.069(2) 0.054(2) 0.041(2) 0.0236(17) 0.0334(16)
C9 0.0249(12) 0.0304(14) 0.0238(14) 0.0075(12) 0.0040(11) 0.0069(10)

loop_
_atom_type_symbol
_atom_type_description
_atom_type_scat_dispersion_real
_atom_type_scat_dispersion_imag
_atom_type_scat_source
C C 0.0033 0.0016 'International Tables Vol C Tables 4.2.6.8 and 6.1.1.4'
H H 0.0000 0.0000 'International Tables Vol C Tables 4.2.6.8 and 6.1.1.4'
Cu Cu 0.3201 1.2651 'International Tables Vol C Tables 4.2.6.8 and 6.1.1.4'
N N 0.0061 0.0033 'International Tables Vol C Tables 4.2.6.8 and 6.1.1.4'
O O 0.0106 0.0060 'International Tables Vol C Tables 4.2.6.8 and 6.1.1.4'

loop_
_geom_angle_atom_site_label_1
_geom_angle_atom_site_label_2
_geom_angle_atom_site_label_3
_geom_angle
_geom_angle_site_symmetry_1
_geom_angle_site_symmetry_3
O1 Cu1 O1 89.60(10) 2_665 .
O1 Cu1 N3 166.38(8) 2_665 8_756
O1 Cu1 N3 89.97(9) . 8_756
O1 Cu1 N3 89.97(8) 2_665 7_576
O1 Cu1 N3 166.38(8) . 7_576
N3 Cu1 N3 93.61(13) 8_756 7_576
O1 Cu1 O2 96.80(7) 2_665 .
O1 Cu1 O2 57.94(6) . .
N3 Cu1 O2 94.50(7) 8_756 .
N3 Cu1 O2 108.62(7) 7_576 .
O1 Cu1 C1 29.36(7) 2_665 2_665
O1 Cu1 C1 92.04(7) . 2_665
N3 Cu1 C1 137.08(8) 8_756 2_665
N3 Cu1 C1 94.24(8) 7_576 2_665
O2 Cu1 C1 122.35(7) . 2_665
C1 O1 Cu1 101.05(14) . .
C1 O2 Cu1 78.24(15) . .
C9 N1 N2 109.6(2) . .
C9 N1 C5 128.7(2) . .
N2 N1 C5 121.5(2) . .
C8 N2 N1 103.2(2) . .
C9 N3 C8 103.4(2) . .
C9 N3 Cu1 127.54(17) . 7_675
C8 N3 Cu1 128.6(2) . 7_675
O2 C1 O1 122.4(2) . .
O2 C1 C2 119.6(2) . .
O1 C1 C2 118.0(2) . .
C7 C2 C3 118.4(2) . .
C7 C2 C1 120.1(2) . .
C3 C2 C1 121.4(2) . .
C2 C3 C4 120.8(3) . .
C2 C3 H3 119.6 . .
C4 C3 H3 119.6 . .
C5 C4 C3 119.3(2) . .
C5 C4 H4 120.4 . .
C3 C4 H4 120.4 . .
C4 C5 C6 121.2(3) . .
C4 C5 N1 119.2(2) . .
C6 C5 N1 119.6(2) . .
C5 C6 C7 118.4(3) . .
C5 C6 H6 120.8 . .
C7 C6 H6 120.8 . .
C2 C7 C6 121.8(3) . .
C2 C7 H7 119.1 . .
C6 C7 H7 119.1 . .
N2 C8 N3 114.0(3) . .
N2 C8 H8 123.0 . .
N3 C8 H8 123.0 . .
N3 C9 N1 109.8(2) . .
N3 C9 H9 125.1 . .
N1 C9 H9 125.1 . .

loop_
_geom_bond_atom_site_label_1
_geom_bond_atom_site_label_2
_geom_bond_distance
_geom_bond_site_symmetry_2
Cu1 O1 1.9765(17) 2_665
Cu1 O1 1.9765(17) .
Cu1 N3 1.982(2) 8_756
Cu1 N3 1.982(2) 7_576
Cu1 O2 2.4897(19) .
Cu1 C1 2.548(2) 2_665
O1 C1 1.273(3) .
O2 C1 1.249(3) .
N1 C9 1.330(3) .
N1 N2 1.361(3) .
N1 C5 1.433(3) .
N2 C8 1.309(4) .
N3 C9 1.325(3) .
N3 C8 1.359(3) .
N3 Cu1 1.982(2) 7_675
C1 C2 1.499(3) .
C2 C7 1.372(4) .
C2 C3 1.374(3) .
C3 C4 1.382(4) .
C3 H3 0.9300 .
C4 C5 1.365(4) .
C4 H4 0.9300 .
C5 C6 1.372(4) .
C6 C7 1.375(4) .
C6 H6 0.9300 .
C7 H7 0.9300 .
C8 H8 0.9300 .
C9 H9 0.9300 .

loop_
_geom_torsion_atom_site_label_1
_geom_torsion_atom_site_label_2
_geom_torsion_atom_site_label_3
_geom_torsion_atom_site_label_4
_geom_torsion
_geom_torsion_site_symmetry_1
O1 Cu1 O1 C1 94.89(15) 2_665
N3 Cu1 O1 C1 -98.73(16) 8_756
N3 Cu1 O1 C1 6.7(4) 7_576
O2 Cu1 O1 C1 -3.40(14) .
C1 Cu1 O1 C1 124.15(16) 2_665
O1 Cu1 O2 C1 -81.77(15) 2_665
O1 Cu1 O2 C1 3.47(14) .
N3 Cu1 O2 C1 90.61(15) 8_756
N3 Cu1 O2 C1 -174.04(15) 7_576
C1 Cu1 O2 C1 -66.23(19) 2_665
C9 N1 N2 C8 0.3(4) .
C5 N1 N2 C8 -175.0(3) .
Cu1 O2 C1 O1 -5.4(2) .
Cu1 O2 C1 C2 173.7(2) .
Cu1 O1 C1 O2 6.8(3) .
Cu1 O1 C1 C2 -172.34(18) .
O2 C1 C2 C7 -17.9(4) .
O1 C1 C2 C7 161.3(3) .
O2 C1 C2 C3 163.8(3) .
O1 C1 C2 C3 -17.0(4) .
C7 C2 C3 C4 -1.5(5) .
C1 C2 C3 C4 176.8(3) .
C2 C3 C4 C5 0.5(5) .
C3 C4 C5 C6 0.0(5) .
C3 C4 C5 N1 -178.8(3) .
C9 N1 C5 C4 -16.5(5) .
N2 N1 C5 C4 157.9(3) .
C9 N1 C5 C6 164.8(3) .
N2 N1 C5 C6 -20.8(5) .
C4 C5 C6 C7 0.5(5) .
N1 C5 C6 C7 179.3(3) .
C3 C2 C7 C6 2.0(5) .
C1 C2 C7 C6 -176.3(3) .
C5 C6 C7 C2 -1.6(6) .
N1 N2 C8 N3 -0.4(5) .
C9 N3 C8 N2 0.3(4) .
Cu1 N3 C8 N2 173.1(3) 7_675
C8 N3 C9 N1 -0.1(3) .
Cu1 N3 C9 N1 -172.93(19) 7_675
N2 N1 C9 N3 -0.2(4) .
C5 N1 C9 N3 174.8(3) .
